data_7219624
loop_
_publ_author_name
'Maddileti, D.'
'Nangia, Ashwini'

_publ_section_title
;
 Polymorphism in anti-hyperammonemic agent N-carbamoyl-l-glutamic acid
;
_journal_issue 28
_journal_name_full CrystEngComm
_journal_page_first 5252
_journal_paper_doi 10.1039/C5CE00116A
_journal_volume 17
_journal_year 2015
_chemical_absolute_configuration rm
_chemical_compound_source synthetic
_chemical_formula_moiety 'C6 H8 N2 O4'
_chemical_formula_sum 'C6 H8 N2 O4'
_chemical_formula_weight 172.14
_chemical_melting_point 425
_chemical_name_common 'Hydantoin-5-propionic acid'
_chemical_name_systematic
;
3-(2,5-dioxoimidazolidin-4-yl) propanoic acid
;
_space_group_IT_number 4
_symmetry_cell_setting monoclinic
_symmetry_space_group_name_Hall 'P 2yb'
_symmetry_space_group_name_H-M 'P 1 21 1'
_atom_sites_solution_hydrogens geom
_atom_sites_solution_primary direct
_atom_sites_solution_secondary difmap
_audit_creation_method SHELXL-97
_audit_update_record
;
2015-02-18 deposited with the CCDC.
2015-02-20 downloaded from the CCDC.
;
_cell_angle_alpha 90.00
_cell_angle_beta 96.792(5)
_cell_angle_gamma 90.00
_cell_formula_units_Z 4
_cell_length_a 6.2475(4)
_cell_length_b 7.1111(6)
_cell_length_c 17.3692(11)
_cell_measurement_reflns_used 1548
_cell_measurement_temperature 298(2)
_cell_measurement_theta_max 28.0310
_cell_measurement_theta_min 4.2820
_cell_volume 766.24(9)
_computing_cell_refinement
;
CrysAlisPro, Agilent Technologies,
Version 1.171.36.28 (release 01-02-2013 CrysAlis171 .NET)
(compiled Feb  1 2013,16:14:44)
;
_computing_data_collection
;
CrysAlisPro, Agilent Technologies,
Version 1.171.36.28 (release 01-02-2013 CrysAlis171 .NET)
(compiled Feb  1 2013,16:14:44)
;
_computing_data_reduction
;
CrysAlisPro, Agilent Technologies,
Version 1.171.36.28 (release 01-02-2013 CrysAlis171 .NET)
(compiled Feb  1 2013,16:14:44)
;
_computing_structure_refinement 'SHELXL-97 (Sheldrick, 1997)'
_computing_structure_solution 'SHELXS-97 (Sheldrick, 1990)'
_diffrn_ambient_temperature 293(2)
_diffrn_measured_fraction_theta_full 0.998
_diffrn_measured_fraction_theta_max 0.998
_diffrn_radiation_monochromator graphite
_diffrn_radiation_source 'fine-focus sealed tube'
_diffrn_radiation_type MoK\a
_diffrn_radiation_wavelength 0.71073
_diffrn_reflns_av_R_equivalents 0.0167
_diffrn_reflns_av_sigmaI/netI 0.0310
_diffrn_reflns_limit_h_max 7
_diffrn_reflns_limit_h_min -7
_diffrn_reflns_limit_k_max 5
_diffrn_reflns_limit_k_min -8
_diffrn_reflns_limit_l_max 21
_diffrn_reflns_limit_l_min -14
_diffrn_reflns_number 3077
_diffrn_reflns_theta_full 26.36
_diffrn_reflns_theta_max 26.36
_diffrn_reflns_theta_min 3.10
_exptl_absorpt_coefficient_mu 0.127
_exptl_absorpt_correction_T_max 1.00000
_exptl_absorpt_correction_T_min 0.82151
_exptl_absorpt_correction_type multi-scan
_exptl_absorpt_process_details
;
 CrysAlisPro, Oxford Diffraction Ltd.,
 Version 1.171.33.55 (release 05-01-2010 CrysAlis171 .NET)
 (compiled Jan 5 2010,16:28:46)
 Empirical absorption correction using spherical harmonics,
 implemented in SCALE3 ABSPACK scaling algorithm.
;
_exptl_crystal_colour colorless
_exptl_crystal_density_diffrn 1.492
_exptl_crystal_density_method 'not measured'
_exptl_crystal_description block
_exptl_crystal_F_000 360
_exptl_crystal_recrystallization_method 'Re-crystallisation from solvent: 2-butanone: propionic acid '
_exptl_crystal_size_max 0.28
_exptl_crystal_size_mid 0.26
_exptl_crystal_size_min 0.22
_refine_diff_density_max 0.130
_refine_diff_density_min -0.170
_refine_diff_density_rms 0.042
_refine_ls_abs_structure_details 'Flack H D (1983), Acta Cryst. A39, 876-881'
_refine_ls_abs_structure_Flack -0.4(12)
_refine_ls_extinction_method none
_refine_ls_goodness_of_fit_ref 1.068
_refine_ls_hydrogen_treatment mixed
_refine_ls_matrix_type full
_refine_ls_number_parameters 237
_refine_ls_number_reflns 2191
_refine_ls_number_restraints 1
_refine_ls_restrained_S_all 1.068
_refine_ls_R_factor_all 0.0408
_refine_ls_R_factor_gt 0.0362
_refine_ls_shift/su_max 0.000
_refine_ls_shift/su_mean 0.000
_refine_ls_structure_factor_coef Fsqd
_refine_ls_weighting_details 'calc w=1/[\s^2^(Fo^2^)+(0.0427P)^2^+0.0378P] where P=(Fo^2^+2Fc^2^)/3'
_refine_ls_weighting_scheme calc
_refine_ls_wR_factor_gt 0.0804
_refine_ls_wR_factor_ref 0.0855
_reflns_number_gt 1973
_reflns_number_total 2191
_reflns_threshold_expression >2sigma(I)
_cod_data_source_file c5ce00116a2.cif
_cod_data_source_block 5-HPA
_cod_depositor_comments
;
The following automatic conversions were performed:

'_chemical_melting_point' value '425 K' was changed to '425' - the
value should be numeric and without a unit designator.

Automatic conversion script
Id: cif_fix_values 3008 2015-01-20 13:52:24Z robertas 

 Adding full bibliography for 7219622--7219624.cif.
;
_cod_original_cell_volume 766.24(10)
_cod_original_sg_symbol_H-M 'P 21'
_cod_database_code 7219624

loop_
_symmetry_equiv_pos_as_xyz
'x, y, z'
'-x, y+1/2, -z'

loop_
_atom_site_label
_atom_site_type_symbol
_atom_site_fract_x
_atom_site_fract_y
_atom_site_fract_z
_atom_site_U_iso_or_equiv
_atom_site_adp_type
_atom_site_occupancy
_atom_site_symmetry_multiplicity
_atom_site_calc_flag
_atom_site_refinement_flags
N3 N 0.5918(3) 0.2679(4) 0.99296(11) 0.0421(6) Uani 1 1 d .
O4 O -0.3171(2) 0.4947(3) 0.35683(9) 0.0446(5) Uani 1 1 d .
O6 O 0.5975(3) 0.4987(4) 0.70972(10) 0.0603(6) Uani 1 1 d .
C11 C 0.9532(3) 0.2539(4) 0.98249(13) 0.0365(6) Uani 1 1 d .
O8 O 1.1269(2) 0.2468(4) 0.95794(10) 0.0577(7) Uani 1 1 d .
O1 O 0.5372(2) 0.6682(3) 0.57327(11) 0.0433(4) Uani 1 1 d .
N4 N 0.9166(3) 0.2863(3) 1.05633(11) 0.0380(5) Uani 1 1 d .
H12 H 1.0167 0.2985 1.0945 0.046 Uiso 1 1 calc R
N2 N -0.1095(3) 0.4253(3) 0.25981(10) 0.0370(5) Uani 1 1 d .
N1 N 0.2166(3) 0.4735(4) 0.31908(10) 0.0375(5) Uani 1 1 d .
O3 O 0.1840(2) 0.3863(3) 0.19101(8) 0.0484(5) Uani 1 1 d .
O2 O 0.1932(2) 0.5833(3) 0.57067(10) 0.0520(5) Uani 1 1 d .
C7 C 0.4522(3) 0.4360(4) 0.74315(14) 0.0427(6) Uani 1 1 d .
C4 C 0.0756(3) 0.5066(4) 0.37860(12) 0.0314(5) Uani 1 1 d .
H4 H 0.1016 0.4121 0.4197 0.038 Uiso 1 1 calc R
C1 C 0.3388(3) 0.6556(4) 0.53977(13) 0.0360(5) Uani 1 1 d .
O5 O 0.2494(3) 0.4516(4) 0.71562(11) 0.0637(7) Uani 1 1 d .
C12 C 0.6976(3) 0.2974(4) 1.06328(13) 0.0392(6) Uani 1 1 d .
C9 C 0.7046(3) 0.3628(4) 0.86485(13) 0.0423(6) Uani 1 1 d .
H9A H 0.8182 0.3406 0.8324 0.051 Uiso 1 1 calc R
H9B H 0.7149 0.4924 0.8823 0.051 Uiso 1 1 calc R
O7 O 0.6215(2) 0.3280(4) 1.12371(10) 0.0641(7) Uani 1 1 d .
C10 C 0.7340(3) 0.2319(4) 0.93453(12) 0.0336(6) Uani 1 1 d .
H10 H 0.7161 0.1014 0.9168 0.040 Uiso 1 1 calc R
C3 C 0.0919(4) 0.7025(4) 0.41293(14) 0.0380(6) Uani 1 1 d .
H3A H -0.0237 0.7192 0.4450 0.046 Uiso 1 1 calc R
H3B H 0.0699 0.7932 0.3710 0.046 Uiso 1 1 calc R
C5 C -0.1443(3) 0.4747(4) 0.33202(12) 0.0317(5) Uani 1 1 d .
C6 C 0.1103(3) 0.4240(4) 0.25109(12) 0.0337(5) Uani 1 1 d .
C8 C 0.4865(4) 0.3302(5) 0.81789(14) 0.0483(7) Uani 1 1 d .
H8A H 0.4707 0.1969 0.8068 0.058 Uiso 1 1 calc R
H8B H 0.3745 0.3656 0.8493 0.058 Uiso 1 1 calc R
C2 C 0.3049(4) 0.7458(4) 0.46149(13) 0.0418(6) Uani 1 1 d .
H2A H 0.4210 0.7068 0.4326 0.050 Uiso 1 1 calc R
H2B H 0.3161 0.8810 0.4683 0.050 Uiso 1 1 calc R
H5 H 0.355(4) 0.476(4) 0.3284(13) 0.040(7) Uiso 1 1 d .
H11 H 0.459(5) 0.259(4) 0.9892(15) 0.043(8) Uiso 1 1 d .
H6 H -0.202(3) 0.402(4) 0.2196(13) 0.028(6) Uiso 1 1 d .
H7 H 0.243(5) 0.505(7) 0.664(2) 0.098(13) Uiso 1 1 d .
H1 H 0.543(5) 0.605(7) 0.624(3) 0.120(15) Uiso 1 1 d .

loop_
_atom_site_aniso_label
_atom_site_aniso_U_11
_atom_site_aniso_U_22
_atom_site_aniso_U_33
_atom_site_aniso_U_23
_atom_site_aniso_U_13
_atom_site_aniso_U_12
N3 0.0197(9) 0.0733(18) 0.0328(10) -0.0061(11) 0.0011(7) -0.0009(11)
O4 0.0210(7) 0.0716(14) 0.0421(9) -0.0023(10) 0.0068(6) -0.0021(8)
O6 0.0454(9) 0.0906(18) 0.0425(10) 0.0171(12) -0.0053(7) -0.0069(11)
C11 0.0259(11) 0.0469(15) 0.0359(13) -0.0019(12) 0.0002(8) 0.0007(11)
O8 0.0220(7) 0.109(2) 0.0426(9) -0.0065(12) 0.0059(6) 0.0011(10)
O1 0.0323(8) 0.0517(12) 0.0438(10) -0.0060(10) -0.0044(7) -0.0005(8)
N4 0.0213(8) 0.0605(15) 0.0311(10) -0.0048(11) -0.0015(7) 0.0006(9)
N2 0.0224(8) 0.0592(15) 0.0286(10) -0.0020(10) -0.0003(7) -0.0024(9)
N1 0.0189(8) 0.0596(15) 0.0337(10) -0.0034(10) 0.0018(6) 0.0012(9)
O3 0.0299(8) 0.0846(16) 0.0309(8) -0.0075(10) 0.0045(6) 0.0018(9)
O2 0.0431(9) 0.0650(14) 0.0446(10) 0.0131(10) -0.0084(7) -0.0173(10)
C7 0.0382(12) 0.0500(17) 0.0372(12) -0.0045(13) -0.0069(9) -0.0027(12)
C4 0.0249(10) 0.0421(14) 0.0265(10) 0.0051(11) 0.0005(7) 0.0017(10)
C1 0.0356(11) 0.0318(13) 0.0393(13) -0.0056(12) -0.0018(9) -0.0017(11)
O5 0.0429(9) 0.095(2) 0.0482(11) 0.0191(13) -0.0138(7) -0.0047(11)
C12 0.0244(10) 0.0601(18) 0.0326(12) -0.0037(13) 0.0020(8) -0.0010(11)
C9 0.0345(12) 0.0574(18) 0.0333(12) -0.0002(13) -0.0029(9) -0.0075(12)
O7 0.0318(8) 0.125(2) 0.0360(9) -0.0160(13) 0.0059(7) -0.0019(11)
C10 0.0249(10) 0.0459(15) 0.0295(11) -0.0043(11) 0.0017(8) 0.0006(10)
C3 0.0365(12) 0.0443(15) 0.0320(12) 0.0025(11) -0.0011(9) 0.0061(11)
C5 0.0235(9) 0.0392(14) 0.0319(11) 0.0043(11) 0.0015(7) -0.0016(10)
C6 0.0261(10) 0.0456(15) 0.0294(11) 0.0016(11) 0.0024(8) 0.0014(10)
C8 0.0383(12) 0.065(2) 0.0393(13) 0.0045(14) -0.0071(9) -0.0062(13)
C2 0.0422(12) 0.0434(15) 0.0389(13) 0.0000(12) 0.0014(10) -0.0077(12)

loop_
_atom_type_symbol
_atom_type_description
_atom_type_scat_dispersion_real
_atom_type_scat_dispersion_imag
_atom_type_scat_source
C C 0.0033 0.0016 'International Tables Vol C Tables 4.2.6.8 and 6.1.1.4'
H H 0.0000 0.0000 'International Tables Vol C Tables 4.2.6.8 and 6.1.1.4'
N N 0.0061 0.0033 'International Tables Vol C Tables 4.2.6.8 and 6.1.1.4'
O O 0.0106 0.0060 'International Tables Vol C Tables 4.2.6.8 and 6.1.1.4'

loop_
_geom_angle_atom_site_label_1
_geom_angle_atom_site_label_2
_geom_angle_atom_site_label_3
_geom_angle
C12 N3 C10 112.96(18)
O8 C11 N4 126.90(19)
O8 C11 C10 125.9(2)
N4 C11 C10 107.15(17)
C11 N4 C12 111.81(17)
C5 N2 C6 111.83(17)
C6 N1 C4 113.12(16)
O6 C7 O5 122.7(2)
O6 C7 C8 124.1(2)
O5 C7 C8 113.2(2)
N1 C4 C3 114.2(2)
N1 C4 C5 100.49(16)
C3 C4 C5 111.07(19)
O2 C1 O1 123.2(2)
O2 C1 C2 123.2(2)
O1 C1 C2 113.5(2)
O7 C12 N3 127.8(2)
O7 C12 N4 124.9(2)
N3 C12 N4 107.33(18)
C10 C9 C8 110.5(2)
N3 C10 C9 115.0(2)
N3 C10 C11 100.66(17)
C9 C10 C11 112.9(2)
C4 C3 C2 114.7(2)
O4 C5 N2 127.52(18)
O4 C5 C4 125.1(2)
N2 C5 C4 107.35(16)
O3 C6 N1 128.16(18)
O3 C6 N2 124.67(19)
N1 C6 N2 107.16(17)
C7 C8 C9 114.6(2)
C1 C2 C3 116.0(2)

loop_
_geom_bond_atom_site_label_1
_geom_bond_atom_site_label_2
_geom_bond_distance
N3 C12 1.335(3)
N3 C10 1.449(3)
O4 C5 1.217(2)
O6 C7 1.218(3)
C11 O8 1.213(3)
C11 N4 1.349(3)
C11 C10 1.524(3)
O1 C1 1.309(3)
N4 C12 1.390(3)
N2 C5 1.345(3)
N2 C6 1.399(3)
N1 C6 1.332(3)
N1 C4 1.454(3)
O3 C6 1.219(2)
O2 C1 1.223(3)
C7 O5 1.305(3)
C7 C8 1.494(4)
C4 C3 1.515(3)
C4 C5 1.527(3)
C1 C2 1.496(3)
C12 O7 1.222(3)
C9 C10 1.520(3)
C9 C8 1.521(3)
C3 C2 1.521(3)
